data_7211664
loop_
_publ_author_name
'Das, Madhab C.'
'Ghosh, Sujit K.'
'Bharadwaj, Parimal K.'

_publ_section_title
;
 Diversity of binding of sulfate and nitrate anions with laterally
 asymmetric aza cryptands
;
_journal_issue 2
_journal_name_full CrystEngComm
_journal_page_first 413
_journal_paper_doi 10.1039/b912264h
_journal_volume 12
_journal_year 2010
_chemical_formula_moiety 'C33 H53 N9 O17'
_chemical_formula_sum 'C33 H53 N9 O17'
_chemical_formula_weight 847.84
_chemical_name_systematic
;
?
;
_space_group_IT_number 14
_symmetry_cell_setting monoclinic
_symmetry_space_group_name_Hall '-P 2yn'
_symmetry_space_group_name_H-M 'P 1 21/n 1'
_atom_sites_solution_hydrogens geom
_atom_sites_solution_primary direct
_atom_sites_solution_secondary difmap
_audit_creation_method SHELXL-97
_cell_angle_alpha 90.00
_cell_angle_beta 106.129(2)
_cell_angle_gamma 90.00
_cell_formula_units_Z 4
_cell_length_a 10.947(4)
_cell_length_b 25.408(6)
_cell_length_c 15.235(5)
_cell_measurement_temperature 100(1)
_cell_measurement_theta_max 28.3
_cell_measurement_theta_min 2.1
_cell_volume 4071(2)
_computing_cell_refinement 'SAINT 6.45 ( Bruker, 2003)'
_computing_data_collection 'SMART 5.628 (Bruker, 2003)'
_computing_data_reduction 'SAINT 6.45 (Bruker, 2003)'
_computing_molecular_graphics 'Diamond 2.1e'
_computing_structure_refinement 'SHELXL-97 (Sheldrick, 1997)'
_computing_structure_solution SIR-97
_diffrn_ambient_temperature 100(1)
_diffrn_measured_fraction_theta_full 0.991
_diffrn_measured_fraction_theta_max 0.991
_diffrn_measurement_device_type 'Bruker SMART APEX'
_diffrn_measurement_method /w-scans
_diffrn_radiation_monochromator graphite
_diffrn_radiation_source 'fine-focus sealed tube'
_diffrn_radiation_type MoK\a
_diffrn_radiation_wavelength 0.71069
_diffrn_reflns_av_R_equivalents 0.0486
_diffrn_reflns_av_sigmaI/netI 0.0563
_diffrn_reflns_limit_h_max 14
_diffrn_reflns_limit_h_min -14
_diffrn_reflns_limit_k_max 18
_diffrn_reflns_limit_k_min -33
_diffrn_reflns_limit_l_max 20
_diffrn_reflns_limit_l_min -19
_diffrn_reflns_number 26981
_diffrn_reflns_theta_full 28.31
_diffrn_reflns_theta_max 28.31
_diffrn_reflns_theta_min 2.10
_exptl_absorpt_coefficient_mu 0.112
_exptl_absorpt_correction_T_max 0.9845
_exptl_absorpt_correction_T_min 0.9812
_exptl_absorpt_correction_type empirical
_exptl_absorpt_process_details 'SADABS 2.10 (Bruker 2003)'
_exptl_crystal_colour colorless
_exptl_crystal_density_diffrn 1.383
_exptl_crystal_density_method 'not measured'
_exptl_crystal_description block
_exptl_crystal_F_000 1800
_exptl_crystal_size_max 0.17
_exptl_crystal_size_mid 0.15
_exptl_crystal_size_min 0.14
_refine_diff_density_max 0.574
_refine_diff_density_min -0.404
_refine_diff_density_rms 0.090
_refine_ls_extinction_method none
_refine_ls_goodness_of_fit_ref 1.061
_refine_ls_hydrogen_treatment mixed
_refine_ls_matrix_type full
_refine_ls_number_parameters 548
_refine_ls_number_reflns 10042
_refine_ls_number_restraints 3
_refine_ls_restrained_S_all 1.062
_refine_ls_R_factor_all 0.0941
_refine_ls_R_factor_gt 0.0617
_refine_ls_shift/su_max 0.000
_refine_ls_shift/su_mean 0.000
_refine_ls_structure_factor_coef Fsqd
_refine_ls_weighting_details 'calc w=1/[\s^2^(Fo^2^)+(0.0920P)^2^+0.5151P] where P=(Fo^2^+2Fc^2^)/3'
_refine_ls_weighting_scheme calc
_refine_ls_wR_factor_gt 0.1589
_refine_ls_wR_factor_ref 0.2042
_reflns_number_gt 7156
_reflns_number_total 10042
_reflns_threshold_expression >2sigma(I)
_cod_data_source_file b912264h.txt
_cod_data_source_block complex2
_cod_depositor_comments
;
The following automatic conversions were performed:

'_symmetry_cell_setting' value 'Monoclinic' changed to 'monoclinic'
according to /home/saulius/struct/CIF-dictionaries/cif_core.dic
dictionary named 'cif_core.dic' version 2.4.2 from 2011-04-26.

Automatic conversion script
Id: cif_fix_values 1891 2012-01-12 08:04:46Z andrius 
;
_cod_original_sg_symbol_H-M 'P 21/n'
_cod_database_code 7211664

loop_
_symmetry_equiv_pos_as_xyz
'x, y, z'
'-x+1/2, y+1/2, -z+1/2'
'-x, -y, -z'
'x-1/2, -y-1/2, z-1/2'

loop_
_atom_site_label
_atom_site_type_symbol
_atom_site_fract_x
_atom_site_fract_y
_atom_site_fract_z
_atom_site_U_iso_or_equiv
_atom_site_adp_type
_atom_site_occupancy
_atom_site_symmetry_multiplicity
_atom_site_calc_flag
_atom_site_refinement_flags
O1 O -0.22217(19) 0.24170(8) 0.31926(14) 0.0216(4) Uani 1 1 d .
O2 O 0.1689(2) 0.22734(8) 0.19518(14) 0.0234(5) Uani 1 1 d .
O3 O 0.2213(2) 0.11119(8) 0.43576(15) 0.0298(5) Uani 1 1 d .
O4 O -0.0206(3) 0.06585(11) 0.49317(18) 0.0448(7) Uani 1 1 d .
O5 O -0.1759(2) 0.09905(10) 0.53545(16) 0.0342(6) Uani 1 1 d .
O6 O -0.1388(2) 0.12596(10) 0.41006(16) 0.0332(6) Uani 1 1 d .
O7 O -0.3948(3) -0.02082(15) -0.0900(3) 0.0357(10) Uani 1 1 d .
O8 O -0.2661(3) -0.00025(11) -0.1665(2) 0.0362(8) Uani 1 1 d .
O9 O -0.3479(3) -0.07733(13) -0.1855(3) 0.0424(11) Uani 1 1 d .
O10 O -0.1762(2) 0.13253(9) -0.11294(15) 0.0277(5) Uani 1 1 d .
O11 O -0.0142(2) 0.09444(9) -0.14260(15) 0.0302(5) Uani 1 1 d .
O12 O -0.1896(2) 0.10446(9) -0.24994(14) 0.0311(5) Uani 1 1 d .
O13 O -0.2322(2) 0.21847(10) 0.05345(14) 0.0301(5) Uani 1 1 d .
O14 O -0.10350(19) 0.19029(8) 0.17991(13) 0.0197(4) Uani 1 1 d .
O15 O -0.1314(2) 0.27419(8) 0.15637(15) 0.0239(5) Uani 1 1 d .
OW1 O -0.4171(3) 0.09255(14) -0.1130(2) 0.0409(7) Uani 1 1 d D
H1W1 H -0.404(10) 0.0611(11) -0.112(7) 0.039(5) Uiso 1 1 d D
H2W1 H -0.346(5) 0.1039(18) -0.119(3) 0.044(13) Uiso 1 1 d .
OW2 O -0.4774(3) -0.12235(13) -0.02159(18) 0.0400(7) Uani 1 1 d .
H1W2 H -0.5244(7) -0.1228(6) 0.0151(8) 0.037(8) Uiso 1 1 d D
H2W2 H -0.418(9) -0.099(6) -0.002(11) 0.033(9) Uiso 1 1 d D
N1 N -0.1205(2) 0.06252(10) 0.15737(16) 0.0212(5) Uani 1 1 d .
N2 N 0.0527(2) 0.23259(9) 0.34392(16) 0.0181(5) Uani 1 1 d .
H1N2 H -0.008(3) 0.2282(13) 0.293(2) 0.018(8) Uiso 1 1 d .
N3 N -0.3287(2) 0.13064(9) 0.18117(17) 0.0195(5) Uani 1 1 d .
H3C H -0.3773 0.1334 0.1231 0.023 Uiso 1 1 calc R
H3D H -0.2518 0.1443 0.1842 0.023 Uiso 1 1 calc R
N4 N 0.0063(2) 0.13136(9) 0.05424(17) 0.0202(5) Uani 1 1 d .
H4A H -0.0219 0.1449 0.0997 0.024 Uiso 1 1 calc R
H4B H -0.0569 0.1339 0.0020 0.024 Uiso 1 1 calc R
N5 N 0.0923(3) 0.00553(11) 0.37978(18) 0.0297(6) Uani 1 1 d .
H5A H 0.0809 -0.0232 0.4112 0.036 Uiso 1 1 calc R
H5B H 0.0700 0.0337 0.4077 0.036 Uiso 1 1 calc R
N6 N -0.1138(3) 0.09729(10) 0.47882(17) 0.0245(6) Uani 1 1 d .
N7 N -0.3350(3) -0.03248(14) -0.1470(3) 0.0370(9) Uani 1 1 d .
N8 N -0.1263(3) 0.10992(10) -0.17050(17) 0.0238(5) Uani 1 1 d .
N9 N -0.1572(2) 0.22881(10) 0.12834(16) 0.0181(5) Uani 1 1 d .
C1 C -0.2482(3) 0.04282(12) 0.1509(2) 0.0235(6) Uani 1 1 d .
C2 C -0.3147(3) 0.07384(12) 0.2083(2) 0.0228(6) Uani 1 1 d .
H2A H -0.3982 0.0588 0.2019 0.027 Uiso 1 1 calc R
H2B H -0.2665 0.0712 0.2721 0.027 Uiso 1 1 calc R
C3 C -0.3886(3) 0.16131(12) 0.2429(2) 0.0217(6) Uani 1 1 d .
H3A H -0.3325 0.1602 0.3046 0.026 Uiso 1 1 calc R
H3B H -0.4677 0.1443 0.2436 0.026 Uiso 1 1 calc R
C4 C -0.4157(3) 0.21807(12) 0.2151(2) 0.0197(6) Uani 1 1 d .
C5 C -0.5270(3) 0.23231(13) 0.1504(2) 0.0257(7) Uani 1 1 d .
H5 H -0.5824 0.2061 0.1205 0.031 Uiso 1 1 calc R
C6 C -0.5578(3) 0.28470(13) 0.1291(2) 0.0271(7) Uani 1 1 d .
H6 H -0.6319 0.2934 0.0844 0.033 Uiso 1 1 calc R
C7 C -0.4773(3) 0.32379(13) 0.1751(2) 0.0260(7) Uani 1 1 d .
H7 H -0.4984 0.3590 0.1624 0.031 Uiso 1 1 calc R
C8 C -0.3652(3) 0.31075(12) 0.2398(2) 0.0252(6) Uani 1 1 d .
H8 H -0.3116 0.3372 0.2709 0.030 Uiso 1 1 calc R
C9 C -0.3326(3) 0.25836(12) 0.25847(19) 0.0198(6) Uani 1 1 d .
C10 C -0.1336(3) 0.28036(12) 0.3686(2) 0.0230(6) Uani 1 1 d .
H10A H -0.1664 0.2977 0.4141 0.028 Uiso 1 1 calc R
H10B H -0.1171 0.3067 0.3273 0.028 Uiso 1 1 calc R
C11 C -0.0148(3) 0.25018(12) 0.41324(19) 0.0218(6) Uani 1 1 d .
H11A H -0.0365 0.2196 0.4439 0.026 Uiso 1 1 calc R
H11B H 0.0418 0.2722 0.4589 0.026 Uiso 1 1 calc R
C12 C -0.0709(3) 0.04276(12) 0.0839(2) 0.0237(6) Uani 1 1 d .
H12A H -0.1381 0.0436 0.0268 0.028 Uiso 1 1 calc R
H12B H -0.0444 0.0065 0.0965 0.028 Uiso 1 1 calc R
C13 C 0.0401(3) 0.07488(12) 0.0738(2) 0.0245(6) Uani 1 1 d .
H13A H 0.1091 0.0724 0.1296 0.029 Uiso 1 1 calc R
H13B H 0.0699 0.0604 0.0245 0.029 Uiso 1 1 calc R
C14 C 0.1189(3) 0.16237(13) 0.0456(2) 0.0260(7) Uani 1 1 d .
H14A H 0.1427 0.1500 -0.0076 0.031 Uiso 1 1 calc R
H14B H 0.1899 0.1557 0.0988 0.031 Uiso 1 1 calc R
C15 C 0.0960(3) 0.22067(12) 0.0369(2) 0.0231(6) Uani 1 1 d .
C16 C 0.0481(3) 0.24349(15) -0.0494(2) 0.0300(7) Uani 1 1 d .
H16 H 0.0254 0.2222 -0.1011 0.036 Uiso 1 1 calc R
C17 C 0.0343(3) 0.29758(15) -0.0583(2) 0.0323(8) Uani 1 1 d .
H17 H 0.0019 0.3125 -0.1159 0.039 Uiso 1 1 calc R
C18 C 0.0686(3) 0.32932(13) 0.0178(2) 0.0288(7) Uani 1 1 d .
H18 H 0.0608 0.3657 0.0112 0.035 Uiso 1 1 calc R
C19 C 0.1145(3) 0.30774(13) 0.1040(2) 0.0249(6) Uani 1 1 d .
H19 H 0.1373 0.3293 0.1552 0.030 Uiso 1 1 calc R
C20 C 0.1262(3) 0.25359(12) 0.1132(2) 0.0208(6) Uani 1 1 d .
C21 C 0.2330(3) 0.25539(13) 0.27626(19) 0.0237(6) Uani 1 1 d .
H21A H 0.2754 0.2857 0.2594 0.028 Uiso 1 1 calc R
H21B H 0.2978 0.2328 0.3143 0.028 Uiso 1 1 calc R
C22 C 0.1456(3) 0.27400(11) 0.3316(2) 0.0210(6) Uani 1 1 d .
H22A H 0.1969 0.2852 0.3914 0.025 Uiso 1 1 calc R
H22B H 0.0982 0.3044 0.3016 0.025 Uiso 1 1 calc R
C23 C -0.0302(3) 0.05769(11) 0.2483(2) 0.0214(6) Uani 1 1 d .
H23A H -0.0645 0.0768 0.2912 0.026 Uiso 1 1 calc R
H23B H 0.0481 0.0751 0.2469 0.026 Uiso 1 1 calc R
C24 C 0.0029(4) 0.00195(13) 0.2855(2) 0.0339(8) Uani 1 1 d .
H24A H -0.0738 -0.0165 0.2875 0.041 Uiso 1 1 calc R
H24B H 0.0426 -0.0175 0.2460 0.041 Uiso 1 1 calc R
C25 C 0.2313(3) 0.00991(13) 0.3869(2) 0.0277(7) Uani 1 1 d .
H25A H 0.2439 0.0348 0.3421 0.033 Uiso 1 1 calc R
H25B H 0.2637 -0.0240 0.3746 0.033 Uiso 1 1 calc R
C26 C 0.3023(3) 0.02806(12) 0.4816(2) 0.0236(6) Uani 1 1 d .
C27 C 0.3759(3) -0.00565(13) 0.5467(2) 0.0298(7) Uani 1 1 d .
H27 H 0.3834 -0.0408 0.5318 0.036 Uiso 1 1 calc R
C28 C 0.4390(3) 0.01224(13) 0.6339(2) 0.0322(8) Uani 1 1 d .
H28 H 0.4894 -0.0106 0.6767 0.039 Uiso 1 1 calc R
C29 C 0.4258(4) 0.06426(14) 0.6563(2) 0.0338(8) Uani 1 1 d .
H29 H 0.4668 0.0762 0.7148 0.041 Uiso 1 1 calc R
C30 C 0.3522(3) 0.09921(13) 0.5926(2) 0.0308(7) Uani 1 1 d .
H30 H 0.3435 0.1342 0.6080 0.037 Uiso 1 1 calc R
C31 C 0.2923(3) 0.08059(12) 0.5059(2) 0.0244(6) Uani 1 1 d .
H1A H -0.2424 0.0063 0.1702 0.028 Uiso 1 1 calc R
H1B H -0.2988 0.0441 0.0876 0.028 Uiso 1 1 calc R
C32 C 0.1961(3) 0.16517(11) 0.45151(19) 0.0217(6) Uani 1 1 d .
H32A H 0.2721 0.1867 0.4627 0.026 Uiso 1 1 calc R
H32B H 0.1583 0.1691 0.5017 0.026 Uiso 1 1 calc R
C33 C 0.1018(3) 0.17754(11) 0.35963(19) 0.0199(6) Uani 1 1 d .
H33A H 0.1419 0.1690 0.3121 0.024 Uiso 1 1 calc R
H33B H 0.0294 0.1542 0.3519 0.024 Uiso 1 1 calc R

loop_
_atom_site_aniso_label
_atom_site_aniso_U_11
_atom_site_aniso_U_22
_atom_site_aniso_U_33
_atom_site_aniso_U_23
_atom_site_aniso_U_13
_atom_site_aniso_U_12
O1 0.0234(10) 0.0180(10) 0.0203(10) -0.0014(8) 0.0010(8) 0.0021(8)
O2 0.0331(12) 0.0202(10) 0.0145(10) -0.0006(8) 0.0024(8) -0.0030(9)
O3 0.0468(14) 0.0155(10) 0.0190(11) -0.0012(8) -0.0042(10) 0.0069(10)
O4 0.0633(18) 0.0374(15) 0.0349(14) 0.0107(12) 0.0154(13) 0.0225(13)
O5 0.0401(14) 0.0362(14) 0.0281(12) 0.0006(10) 0.0126(11) -0.0084(11)
O6 0.0427(14) 0.0308(13) 0.0234(12) 0.0095(10) 0.0047(10) 0.0009(11)
O7 0.0527(19) 0.034(2) 0.026(2) 0.0053(19) 0.0214(18) -0.0203(18)
O8 0.048(2) 0.0309(15) 0.0246(18) 0.0130(13) 0.0027(16) 0.0016(14)
O9 0.0414(17) 0.0449(19) 0.032(3) -0.0138(19) -0.0068(18) 0.0042(18)
O10 0.0334(12) 0.0246(11) 0.0224(11) -0.0061(9) 0.0033(9) 0.0081(9)
O11 0.0355(13) 0.0289(12) 0.0251(11) -0.0049(9) 0.0067(10) 0.0081(10)
O12 0.0464(14) 0.0262(12) 0.0144(10) -0.0017(9) -0.0021(9) -0.0012(10)
O13 0.0312(12) 0.0369(13) 0.0157(10) 0.0032(9) -0.0041(9) -0.0001(10)
O14 0.0252(10) 0.0159(10) 0.0163(10) 0.0015(8) 0.0032(8) 0.0039(8)
O15 0.0298(11) 0.0152(10) 0.0281(11) 0.0000(8) 0.0101(9) 0.0001(8)
OW1 0.0411(16) 0.0512(19) 0.0298(16) -0.0110(13) 0.0073(13) -0.0025(14)
OW2 0.0513(17) 0.0358(18) 0.0263(13) -0.0056(12) -0.0021(12) 0.0012(14)
N1 0.0247(12) 0.0180(12) 0.0170(12) -0.0024(9) -0.0007(10) 0.0034(10)
N2 0.0234(12) 0.0136(11) 0.0138(11) -0.0017(9) -0.0005(9) -0.0009(9)
N3 0.0195(11) 0.0187(12) 0.0193(12) 0.0025(9) 0.0039(9) 0.0010(9)
N4 0.0243(12) 0.0181(12) 0.0169(12) -0.0044(9) 0.0036(10) 0.0013(10)
N5 0.0393(16) 0.0174(13) 0.0240(14) 0.0022(10) -0.0053(12) -0.0007(11)
N6 0.0335(14) 0.0170(12) 0.0190(12) 0.0014(10) 0.0008(11) -0.0041(11)
N7 0.0273(16) 0.042(2) 0.032(2) -0.0062(17) -0.0087(16) 0.0005(14)
N8 0.0335(14) 0.0143(12) 0.0218(13) 0.0002(10) 0.0047(11) 0.0021(10)
N9 0.0195(11) 0.0214(12) 0.0137(11) 0.0007(9) 0.0050(9) 0.0016(9)
C1 0.0259(15) 0.0154(14) 0.0239(15) 0.0007(11) -0.0018(12) 0.0017(11)
C2 0.0236(14) 0.0172(14) 0.0256(15) 0.0051(11) 0.0035(12) 0.0002(11)
C3 0.0217(14) 0.0260(15) 0.0187(14) 0.0010(11) 0.0080(11) 0.0012(12)
C4 0.0218(14) 0.0209(14) 0.0197(14) 0.0014(11) 0.0109(11) 0.0023(11)
C5 0.0197(14) 0.0303(17) 0.0282(16) 0.0006(13) 0.0085(12) 0.0022(12)
C6 0.0203(14) 0.0333(18) 0.0275(16) 0.0055(13) 0.0064(12) 0.0075(13)
C7 0.0280(16) 0.0239(15) 0.0284(16) 0.0065(13) 0.0115(13) 0.0101(12)
C8 0.0304(16) 0.0202(15) 0.0269(16) -0.0025(12) 0.0111(13) 0.0032(12)
C9 0.0220(13) 0.0237(14) 0.0156(13) 0.0012(11) 0.0080(11) 0.0047(11)
C10 0.0285(15) 0.0177(14) 0.0224(15) -0.0038(11) 0.0062(12) -0.0007(12)
C11 0.0278(15) 0.0217(15) 0.0145(13) 0.0003(11) 0.0037(11) 0.0003(12)
C12 0.0333(16) 0.0168(14) 0.0173(14) -0.0028(11) 0.0007(12) 0.0061(12)
C13 0.0317(16) 0.0223(15) 0.0186(14) -0.0027(11) 0.0057(12) 0.0079(12)
C14 0.0226(14) 0.0315(17) 0.0251(16) -0.0082(13) 0.0087(12) -0.0001(13)
C15 0.0235(14) 0.0265(16) 0.0213(15) -0.0032(12) 0.0094(12) -0.0051(12)
C16 0.0306(16) 0.042(2) 0.0185(15) -0.0027(13) 0.0093(13) -0.0083(15)
C17 0.0321(17) 0.041(2) 0.0238(16) 0.0104(14) 0.0077(13) -0.0084(15)
C18 0.0290(16) 0.0260(16) 0.0315(17) 0.0082(13) 0.0087(13) -0.0062(13)
C19 0.0253(15) 0.0244(16) 0.0270(16) -0.0016(12) 0.0103(12) -0.0068(12)
C20 0.0202(13) 0.0231(15) 0.0201(14) 0.0017(11) 0.0074(11) -0.0004(11)
C21 0.0268(15) 0.0253(15) 0.0152(13) -0.0008(11) -0.0005(11) -0.0025(12)
C22 0.0251(14) 0.0164(14) 0.0186(14) 0.0003(11) 0.0014(11) -0.0042(11)
C23 0.0249(14) 0.0180(14) 0.0188(14) -0.0043(11) 0.0022(11) 0.0006(11)
C24 0.0425(19) 0.0217(16) 0.0258(16) -0.0002(13) -0.0099(14) 0.0005(14)
C25 0.0366(18) 0.0200(15) 0.0213(15) -0.0011(12) -0.0009(13) 0.0094(13)
C26 0.0248(15) 0.0180(14) 0.0252(15) -0.0009(12) 0.0022(12) 0.0011(11)
C27 0.0285(16) 0.0218(16) 0.0361(18) 0.0034(13) 0.0040(14) 0.0036(13)
C28 0.0315(17) 0.0261(17) 0.0293(17) 0.0085(13) -0.0078(14) 0.0025(13)
C29 0.043(2) 0.0278(17) 0.0223(16) 0.0014(13) -0.0053(14) -0.0048(15)
C30 0.0403(18) 0.0200(15) 0.0266(17) 0.0010(13) 0.0000(14) 0.0005(13)
C31 0.0289(15) 0.0188(14) 0.0223(15) 0.0023(12) 0.0017(12) 0.0023(12)
C32 0.0320(15) 0.0146(13) 0.0164(13) -0.0010(10) 0.0033(12) -0.0002(12)
C33 0.0273(14) 0.0135(13) 0.0173(13) -0.0009(10) 0.0036(11) -0.0010(11)

loop_
_atom_type_symbol
_atom_type_description
_atom_type_scat_dispersion_real
_atom_type_scat_dispersion_imag
_atom_type_scat_source
C C 0.0033 0.0016 'International Tables Vol C Tables 4.2.6.8 and 6.1.1.4'
H H 0.0000 0.0000 'International Tables Vol C Tables 4.2.6.8 and 6.1.1.4'
N N 0.0061 0.0033 'International Tables Vol C Tables 4.2.6.8 and 6.1.1.4'
O O 0.0106 0.0060 'International Tables Vol C Tables 4.2.6.8 and 6.1.1.4'

loop_
_geom_angle_atom_site_label_1
_geom_angle_atom_site_label_2
_geom_angle_atom_site_label_3
_geom_angle
C9 O1 C10 118.9(2)
C20 O2 C21 120.2(2)
C31 O3 C32 120.3(2)
H2W1 OW1 H1W1 100(8)
H1W2 OW2 H2W2 108(9)
C12 N1 C1 112.5(2)
C12 N1 C23 113.5(2)
C1 N1 C23 114.6(2)
C33 N2 C22 116.6(2)
C33 N2 C11 112.8(2)
C22 N2 C11 110.9(2)
C33 N2 H1N2 100(2)
C22 N2 H1N2 110(2)
C11 N2 H1N2 105(2)
C2 N3 C3 110.8(2)
C2 N3 H3C 109.5
C3 N3 H3C 109.5
C2 N3 H3D 109.5
C3 N3 H3D 109.5
H3C N3 H3D 108.1
C13 N4 C14 111.0(2)
C13 N4 H4A 109.4
C14 N4 H4A 109.4
C13 N4 H4B 109.4
C14 N4 H4B 109.4
H4A N4 H4B 108.0
C24 N5 C25 117.0(3)
C24 N5 H5A 108.1
C25 N5 H5A 108.1
C24 N5 H5B 108.1
C25 N5 H5B 108.1
H5A N5 H5B 107.3
O5 N6 O6 122.1(3)
O5 N6 O4 118.3(3)
O6 N6 O4 119.6(3)
O8 N7 O7 119.4(4)
O8 N7 O9 119.5(4)
O7 N7 O9 121.1(4)
O12 N8 O11 122.4(3)
O12 N8 O10 119.5(3)
O11 N8 O10 118.2(2)
O13 N9 O15 123.2(2)
O13 N9 O14 118.4(2)
O15 N9 O14 118.4(2)
N1 C1 C2 112.9(2)
N1 C1 H1A 109.0
C2 C1 H1A 109.0
N1 C1 H1B 109.0
C2 C1 H1B 109.0
H1A C1 H1B 107.8
N3 C2 C1 111.9(2)
N3 C2 H2A 109.2
C1 C2 H2A 109.2
N3 C2 H2B 109.2
C1 C2 H2B 109.2
H2A C2 H2B 107.9
N3 C3 C4 113.9(2)
N3 C3 H3A 108.8
C4 C3 H3A 108.8
N3 C3 H3B 108.8
C4 C3 H3B 108.8
H3A C3 H3B 107.7
C5 C4 C9 118.1(3)
C5 C4 C3 121.0(3)
C9 C4 C3 120.9(3)
C4 C5 C6 121.7(3)
C4 C5 H5 119.2
C6 C5 H5 119.2
C7 C6 C5 119.4(3)
C7 C6 H6 120.3
C5 C6 H6 120.3
C6 C7 C8 120.2(3)
C6 C7 H7 119.9
C8 C7 H7 119.9
C7 C8 C9 120.1(3)
C7 C8 H8 119.9
C9 C8 H8 119.9
O1 C9 C8 124.3(3)
O1 C9 C4 115.3(3)
C8 C9 C4 120.4(3)
O1 C10 C11 105.2(2)
O1 C10 H10A 110.7
C11 C10 H10A 110.7
O1 C10 H10B 110.7
C11 C10 H10B 110.7
H10A C10 H10B 108.8
C10 C11 N2 111.3(2)
C10 C11 H11A 109.4
N2 C11 H11A 109.4
C10 C11 H11B 109.4
N2 C11 H11B 109.4
H11A C11 H11B 108.0
N1 C12 C13 111.9(2)
N1 C12 H12A 109.2
C13 C12 H12A 109.2
N1 C12 H12B 109.2
C13 C12 H12B 109.2
H12A C12 H12B 107.9
N4 C13 C12 112.3(2)
N4 C13 H13A 109.2
C12 C13 H13A 109.2
N4 C13 H13B 109.2
C12 C13 H13B 109.2
H13A C13 H13B 107.9
N4 C14 C15 113.9(2)
N4 C14 H14A 108.8
C15 C14 H14A 108.8
N4 C14 H14B 108.8
C15 C14 H14B 108.8
H14A C14 H14B 107.7
C20 C15 C16 118.3(3)
C20 C15 C14 121.5(3)
C16 C15 C14 120.1(3)
C15 C16 H16 119.8
C17 C16 C15 120.4(3)
C17 C16 H16 119.8
C18 C17 C16 120.1(3)
C18 C17 H17 119.9
C16 C17 H17 119.9
C17 C18 C19 120.7(3)
C17 C18 H18 119.7
C19 C18 H18 119.7
C18 C19 C20 119.3(3)
C18 C19 H19 120.4
C20 C19 H19 120.4
O2 C20 C19 124.8(3)
O2 C20 C15 114.0(3)
C19 C20 C15 121.2(3)
O2 C21 C22 113.7(2)
O2 C21 H21A 108.8
C22 C21 H21A 108.8
O2 C21 H21B 108.8
C22 C21 H21B 108.8
H21A C21 H21B 107.7
N2 C22 C21 113.7(2)
N2 C22 H22A 108.8
C21 C22 H22A 108.8
N2 C22 H22B 108.8
C21 C22 H22B 108.8
H22A C22 H22B 107.7
N1 C23 C24 117.1(2)
N1 C23 H23A 108.0
C24 C23 H23A 108.0
N1 C23 H23B 108.0
C24 C23 H23B 108.0
H23A C23 H23B 107.3
N5 C24 C23 108.9(3)
N5 C24 H24A 109.9
C23 C24 H24A 109.9
N5 C24 H24B 109.9
C23 C24 H24B 109.9
H24A C24 H24B 108.3
N5 C25 C26 109.6(3)
N5 C25 H25A 109.7
C26 C25 H25A 109.7
N5 C25 H25B 109.7
C26 C25 H25B 109.7
H25A C25 H25B 108.2
C27 C26 C31 118.2(3)
C27 C26 C25 122.5(3)
C31 C26 C25 119.2(3)
C26 C27 C28 121.1(3)
C26 C27 H27 119.5
C28 C27 H27 119.5
C29 C28 C27 119.3(3)
C29 C28 H28 120.4
C27 C28 H28 120.4
C28 C29 C30 121.2(3)
C28 C29 H29 119.4
C30 C29 H29 119.4
C31 C30 C29 118.4(3)
C31 C30 H30 120.8
C29 C30 H30 120.8
O3 C31 C30 124.3(3)
O3 C31 C26 113.8(3)
C30 C31 C26 121.9(3)
O3 C32 C33 99.0(2)
O3 C32 H32A 112.0
C33 C32 H32A 112.0
O3 C32 H32B 112.0
C33 C32 H32B 112.0
H32A C32 H32B 109.7
N2 C33 C32 117.5(2)
N2 C33 H33A 107.9
C32 C33 H33A 107.9
N2 C33 H33B 107.9
C32 C33 H33B 107.9
H33A C33 H33B 107.2

loop_
_geom_bond_atom_site_label_1
_geom_bond_atom_site_label_2
_geom_bond_distance
O1 C9 1.370(3)
O1 C10 1.437(4)
O2 C20 1.379(3)
O2 C21 1.430(3)
O3 C31 1.375(4)
O3 C32 1.432(3)
O5 N6 1.239(4)
O6 N6 1.242(3)
O8 N7 1.206(5)
O10 N8 1.290(3)
O11 N8 1.246(3)
O12 N8 1.224(3)
O14 N9 1.290(3)
O15 N9 1.235(3)
OW1 H1W1 0.81(2)
OW1 H2W1 0.86(5)
OW2 H1W2 0.859(10)
OW2 H2W2 0.87(10)
N1 C12 1.462(4)
N1 C1 1.463(4)
N1 C23 1.466(4)
N2 C33 1.494(4)
N2 C22 1.510(4)
N2 C11 1.515(4)
N2 H1N2 0.88(4)
N3 C2 1.497(4)
N3 C3 1.505(4)
N3 H3C 0.9000
N3 H3D 0.9000
N4 C13 1.491(4)
N4 C14 1.499(4)
N4 H4A 0.9000
N4 H4B 0.9000
N5 C24 1.499(4)
N5 C25 1.499(5)
N5 H5A 0.9000
N5 H5B 0.9000
N6 O4 1.266(4)
N7 O7 1.260(5)
N7 O9 1.271(5)
N9 O13 1.235(3)
C1 C2 1.506(4)
C1 H1A 0.9700
C1 H1B 0.9700
C2 H2A 0.9700
C2 H2B 0.9700
C3 H3A 0.9700
C3 H3B 0.9700
C4 C5 1.385(4)
C4 C9 1.406(4)
C4 C3 1.509(4)
C5 H5 0.9300
C6 C5 1.389(5)
C6 H6 0.9300
C7 C6 1.382(5)
C7 H7 0.9300
C8 C7 1.384(4)
C8 C9 1.387(4)
C8 H8 0.9300
C10 H10A 0.9700
C10 H10B 0.9700
C11 C10 1.500(4)
C11 H11A 0.9700
C11 H11B 0.9700
C12 H12A 0.9700
C12 H12B 0.9700
C13 C12 1.507(5)
C13 H13A 0.9700
C13 H13B 0.9700
C14 C15 1.502(4)
C14 H14A 0.9700
C14 H14B 0.9700
C16 C17 1.385(5)
C16 C15 1.399(4)
C16 H16 0.9300
C17 C18 1.377(5)
C17 H17 0.9300
C18 H18 0.9300
C19 C18 1.382(4)
C19 C20 1.385(4)
C19 H19 0.9300
C20 C15 1.395(4)
C21 H21A 0.9700
C21 H21B 0.9700
C22 C21 1.517(4)
C22 H22A 0.9700
C22 H22B 0.9700
C23 C24 1.531(4)
C23 H23A 0.9700
C23 H23B 0.9700
C24 H24A 0.9700
C24 H24B 0.9700
C25 H25A 0.9700
C25 H25B 0.9700
C26 C27 1.386(4)
C26 C31 1.398(4)
C26 C25 1.508(4)
C27 C28 1.393(5)
C27 H27 0.9300
C28 H28 0.9300
C29 C28 1.382(5)
C29 H29 0.9300
C30 C29 1.394(5)
C30 H30 0.9300
C31 C30 1.384(4)
C32 C33 1.524(4)
C32 H32A 0.9700
C32 H32B 0.9700
C33 H33A 0.9700
C33 H33B 0.9700

loop_
_geom_torsion_atom_site_label_1
_geom_torsion_atom_site_label_2
_geom_torsion_atom_site_label_3
_geom_torsion_atom_site_label_4
_geom_torsion
C12 N1 C1 C2 -163.8(2)
C23 N1 C1 C2 64.6(3)
C3 N3 C2 C1 -176.8(2)
N1 C1 C2 N3 59.6(3)
C2 N3 C3 C4 -175.3(2)
C5 C4 C3 N3 85.1(3)
C9 C4 C3 N3 -99.3(3)
C9 C4 C5 C6 -0.8(4)
C3 C4 C5 C6 175.0(3)
C7 C6 C5 C4 -1.7(5)
C8 C7 C6 C5 1.8(5)
C9 C8 C7 C6 0.5(5)
C10 O1 C9 C8 0.8(4)
C10 O1 C9 C4 -178.2(2)
C7 C8 C9 O1 177.9(3)
C7 C8 C9 C4 -3.0(4)
C5 C4 C9 O1 -177.8(3)
C3 C4 C9 O1 6.5(4)
C5 C4 C9 C8 3.1(4)
C3 C4 C9 C8 -172.7(3)
C9 O1 C10 C11 -168.9(2)
N2 C11 C10 O1 72.4(3)
C33 N2 C11 C10 -138.0(3)
C22 N2 C11 C10 89.1(3)
C1 N1 C12 C13 162.8(2)
C23 N1 C12 C13 -65.1(3)
N4 C13 C12 N1 -58.9(3)
C14 N4 C13 C12 179.4(2)
C13 N4 C14 C15 -173.2(2)
O2 C20 C15 C16 178.1(3)
C19 C20 C15 C16 -2.8(4)
O2 C20 C15 C14 -4.4(4)
C19 C20 C15 C14 174.7(3)
C17 C16 C15 C20 1.6(5)
C17 C16 C15 C14 -175.9(3)
N4 C14 C15 C20 92.9(3)
N4 C14 C15 C16 -89.6(3)
C15 C16 C17 C18 0.4(5)
C16 C17 C18 C19 -1.4(5)
C20 C19 C18 C17 0.2(5)
C21 O2 C20 C19 -14.9(4)
C21 O2 C20 C15 164.2(3)
C18 C19 C20 O2 -179.1(3)
C18 C19 C20 C15 1.9(4)
C20 O2 C21 C22 93.1(3)
N2 C22 C21 O2 45.5(3)
C33 N2 C22 C21 38.9(3)
C11 N2 C22 C21 169.8(2)
C12 N1 C23 C24 -67.3(4)
C1 N1 C23 C24 63.8(4)
C25 N5 C24 C23 -86.1(3)
N1 C23 C24 N5 -178.1(3)
C24 N5 C25 C26 164.3(3)
C27 C26 C25 N5 104.8(3)
C31 C26 C25 N5 -74.0(4)
C31 C26 C27 C28 -0.3(5)
C25 C26 C27 C28 -179.1(3)
C30 C29 C28 C27 -1.0(6)
C26 C27 C28 C29 1.2(5)
C31 C30 C29 C28 -0.1(6)
O3 C31 C30 C29 -177.3(3)
C26 C31 C30 C29 1.0(5)
C32 O3 C31 C30 -5.3(5)
C32 O3 C31 C26 176.4(3)
C27 C26 C31 O3 177.7(3)
C25 C26 C31 O3 -3.5(4)
C27 C26 C31 C30 -0.8(5)
C25 C26 C31 C30 178.1(3)
C31 O3 C32 C33 -172.2(3)
C22 N2 C33 C32 71.1(3)
C11 N2 C33 C32 -59.0(3)
O3 C32 C33 N2 -177.5(2)
